data_7705402
loop_
_publ_author_name
'Acharya, Joydev'
'Ahmed, Naushad'
'Flores Gonzalez, Jessica'
'Kumar, Pawan'
'Cador, Olivier'
'Singh, Saurabh Kumar'
'Pointillart, Fabrice'
'Chandrasekhar, Vadapalli'

_publ_section_title
;
 Slow magnetic relaxation in a homo dinuclear Dy(iii) complex in a
 pentagonal bipyramidal geometry.
;
_journal_issue 37
_journal_name_full 'Dalton transactions (Cambridge, England : 2003)'
_journal_page_first 13110
_journal_page_last 13122
_journal_paper_doi 10.1039/d0dt02881a
_journal_volume 49
_journal_year 2020
_chemical_formula_moiety 'C20 H18 Cl4 N6 O8 Y2, 2(C4 H10 O), O'
_chemical_formula_sum 'C28 H38 Cl4 N6 O11 Y2'
_chemical_formula_weight 954.26
_space_group_crystal_system monoclinic
_space_group_IT_number 15
_space_group_name_Hall '-C 2yc'
_space_group_name_H-M_alt 'C 1 2/c 1'
_atom_sites_solution_hydrogens geom
_atom_sites_solution_primary dual
_audit_creation_date 2020-05-19
_audit_creation_method
;
Olex2 1.3
(compiled 2020.02.04 svn.rd84adfe8 for OlexSys, GUI svn.r6032)
;
_audit_update_record
;
2020-05-20 deposited with the CCDC.	2020-09-07 downloaded from the CCDC.
;
_cell_angle_alpha 90
_cell_angle_beta 90.379(4)
_cell_angle_gamma 90
_cell_formula_units_Z 4
_cell_length_a 14.9090(6)
_cell_length_b 11.5451(6)
_cell_length_c 22.9371(9)
_cell_measurement_reflns_used 7750
_cell_measurement_temperature 119.98(10)
_cell_measurement_theta_max 28.5790
_cell_measurement_theta_min 2.8560
_cell_volume 3948.0(3)
_computing_cell_refinement 'CrysAlisPro 1.171.39.29d (Rigaku OD, 2017)'
_computing_data_collection 'CrysAlisPro 1.171.39.29d (Rigaku OD, 2017)'
_computing_data_reduction 'CrysAlisPro 1.171.39.29d (Rigaku OD, 2017)'
_computing_molecular_graphics 'Olex2 1.3 (Dolomanov et al., 2009)'
_computing_publication_material 'Olex2 1.3 (Dolomanov et al., 2009)'
_computing_structure_refinement 'SHELXL 2018/3 (Sheldrick, 2015)'
_computing_structure_solution 'SHELXT 2014/5 (Sheldrick, 2014)'
_diffrn_ambient_environment N~2~
_diffrn_ambient_temperature 119.98(10)
_diffrn_detector 'CCD plate'
_diffrn_measured_fraction_theta_full 0.999
_diffrn_measured_fraction_theta_max 0.881
_diffrn_measurement_details
;
List of Runs (angles in degrees, time in seconds):

  # Type    Start    End  Width  t~exp~   \w     \q     \k     \f   Frames
#--------------------------------------------------------------------------
  1  \w     -7.00  24.00   0.50   88.00    --   -7.60  21.00-105.00   62
  2  \w    -86.00 -60.00   0.50   88.00    --   -7.60  21.00-105.00   52
  3  \w    -77.00 -51.00   0.50   88.00    --    7.20  21.00-105.00   52
  4  \w     63.00  88.00   0.50   88.00    --    7.20  77.00 -30.00   50
  5  \w     50.00  75.00   0.50   88.00    --    7.20  77.00  30.00   50
  6  \w     54.00  95.00   0.50   88.00    --    7.20  77.00 120.00   82
  7  \w      0.00  86.00   0.50   88.00    --    7.20  57.00 -90.00  172
  8  \w    -62.00 -17.00   0.50   88.00    --   -7.60 -82.00-180.00   90
  9  \w    -44.00  30.00   0.50   88.00    --   -7.60 -82.00-120.00  148
;
_diffrn_measurement_device 'four-circle diffractometer'
_diffrn_measurement_device_type 'XtaLAB AFC12 (RINC): Kappa single'
_diffrn_measurement_method '\w scans'
_diffrn_orient_matrix_type 'CrysAlisPro convention (1999,Acta A55,543-557)'
_diffrn_orient_matrix_UB_11 0.0425687000
_diffrn_orient_matrix_UB_12 0.0167322000
_diffrn_orient_matrix_UB_13 -0.0107842000
_diffrn_orient_matrix_UB_21 -0.0170089000
_diffrn_orient_matrix_UB_22 -0.0024752000
_diffrn_orient_matrix_UB_23 -0.0289310000
_diffrn_orient_matrix_UB_31 -0.0126563000
_diffrn_orient_matrix_UB_32 0.0590772000
_diffrn_orient_matrix_UB_33 0.0018137000
_diffrn_radiation_monochromator graphite
_diffrn_radiation_probe x-ray
_diffrn_radiation_type 'Mo K\a'
_diffrn_radiation_wavelength 0.71073
_diffrn_reflns_av_R_equivalents 0.0343
_diffrn_reflns_av_unetI/netI 0.0388
_diffrn_reflns_Laue_measured_fraction_full 0.999
_diffrn_reflns_Laue_measured_fraction_max 0.881
_diffrn_reflns_limit_h_max 19
_diffrn_reflns_limit_h_min -18
_diffrn_reflns_limit_k_max 10
_diffrn_reflns_limit_k_min -15
_diffrn_reflns_limit_l_max 28
_diffrn_reflns_limit_l_min -30
_diffrn_reflns_number 20504
_diffrn_reflns_point_group_measured_fraction_full 0.999
_diffrn_reflns_point_group_measured_fraction_max 0.881
_diffrn_reflns_theta_full 25.242
_diffrn_reflns_theta_max 29.010
_diffrn_reflns_theta_min 2.732
_diffrn_source 'fine-focus sealed X-ray tube'
_diffrn_source_type 'Enhance (Mo) X-ray Source'
_exptl_absorpt_coefficient_mu 3.256
_exptl_absorpt_correction_T_max 1.00000
_exptl_absorpt_correction_T_min 0.75431
_exptl_absorpt_correction_type psi-scan
_exptl_absorpt_process_details
;
CrysAlisPro 1.171.39.29d (Rigaku Oxford Diffraction, 2017)
Empirical absorption correction using spherical harmonics,
 implemented in SCALE3 ABSPACK scaling algorithm.
;
_exptl_crystal_colour yellow
_exptl_crystal_colour_primary yellow
_exptl_crystal_density_diffrn 1.605
_exptl_crystal_description block
_exptl_crystal_F_000 1928
_exptl_crystal_size_max 0.02
_exptl_crystal_size_mid 0.02
_exptl_crystal_size_min 0.02
_refine_diff_density_max 1.429
_refine_diff_density_min -1.024
_refine_diff_density_rms 0.133
_refine_ls_extinction_method none
_refine_ls_goodness_of_fit_ref 1.100
_refine_ls_hydrogen_treatment constr
_refine_ls_matrix_type full
_refine_ls_number_parameters 235
_refine_ls_number_reflns 4636
_refine_ls_number_restraints 12
_refine_ls_restrained_S_all 1.103
_refine_ls_R_factor_all 0.0714
_refine_ls_R_factor_gt 0.0580
_refine_ls_shift/su_max 0.004
_refine_ls_shift/su_mean 0.000
_refine_ls_structure_factor_coef Fsqd
_refine_ls_weighting_details 'w=1/[\s^2^(Fo^2^)+(0.0624P)^2^+41.3170P] where P=(Fo^2^+2Fc^2^)/3'
_refine_ls_weighting_scheme calc
_refine_ls_wR_factor_gt 0.1510
_refine_ls_wR_factor_ref 0.1561
_reflns_Friedel_coverage 0.000
_reflns_number_gt 3855
_reflns_number_total 4636
_reflns_threshold_expression 'I > 2\s(I)'
_cod_data_source_file d0dt02881a2.cif
_cod_data_source_block complex2
_cod_depositor_comments 'Adding full bibliography for 7705401--7705402.cif.'
_cod_database_code 7705402
_shelx_shelxl_version_number 2018/3
_chemical_oxdiff_formula 'C H N O Y Cl'
_shelx_space_group_comment
;
The symmetry employed for this shelxl refinement is uniquely defined
by the following loop, which should always be used as a source of
symmetry information in preference to the above space-group names.
They are only intended as comments.
;
_shelx_estimated_absorpt_t_max 0.938
_shelx_estimated_absorpt_t_min 0.938
_reflns_odcompleteness_completeness 99.76
_reflns_odcompleteness_iscentric 1
_reflns_odcompleteness_theta 26.32
_olex2_refinement_description
;
1. Fixed Uiso
 At 1.2 times of:
  All C(H) groups, All C(H,H) groups, All N(H) groups
 At 1.5 times of:
  All C(H,H,H) groups, All O(H) groups
2. Uiso/Uaniso restraints and constraints
Uanis(C1) \\sim Ueq: with sigma of 0.05 and sigma for terminal atoms of 0.05
Uanis(O2) \\sim Ueq, Uanis(O2) \\sim Ueq: with sigma of 0.005 and sigma for
terminal atoms of 0.005
3.a Secondary CH2 refined with riding coordinates:
 C00N(H00K,H00L), C1(H1A,H1B)
3.b Aromatic/amide H refined with riding coordinates:
 N009(H009), C00B(H00B), C00G(H00G), C00I(H00I), C00J(H00J)
3.c Idealised Me refined as rotating group:
 C00L(H00A,H00C,H00D), C00M(H00E,H00F,H00H), C0AA(H0AA,H0AB,H0AC)
3.d Idealised tetrahedral OH refined as rotating group:
 O007(H007)
;
_olex2_submission_special_instructions 'No special instructions were received'
_oxdiff_exptl_absorpt_empirical_details
;
Empirical correction (ABSPACK) includes:
- Absorption correction using spherical harmonics
- Frame scaling
;
_oxdiff_exptl_absorpt_empirical_full_max 1.347
_oxdiff_exptl_absorpt_empirical_full_min 0.729

loop_
_space_group_symop_operation_xyz
'x, y, z'
'-x, y, -z+1/2'
'x+1/2, y+1/2, z'
'-x+1/2, y+1/2, -z+1/2'
'-x, -y, -z'
'x, -y, z-1/2'
'-x+1/2, -y+1/2, -z'
'x+1/2, -y+1/2, z-1/2'

loop_
_atom_site_label
_atom_site_type_symbol
_atom_site_fract_x
_atom_site_fract_y
_atom_site_fract_z
_atom_site_U_iso_or_equiv
_atom_site_adp_type
_atom_site_occupancy
_atom_site_site_symmetry_order
_atom_site_calc_flag
_atom_site_refinement_flags_posn
_atom_site_refinement_flags_adp
_atom_site_refinement_flags_occupancy
_atom_site_disorder_assembly
_atom_site_disorder_group
Y001 Y 0.69857(3) 0.64040(4) 0.45236(2) 0.02140(15) Uani 1 1 d . . . . .
Cl02 Cl 0.70635(8) 0.47709(11) 0.53078(5) 0.0284(3) Uani 1 1 d . . . . .
Cl03 Cl 0.68044(9) 0.77652(12) 0.36115(5) 0.0304(3) Uani 1 1 d . . . . .
O004 O 0.6641(2) 0.7813(3) 0.51785(14) 0.0213(7) Uani 1 1 d . . . . .
O005 O 0.6833(2) 0.9515(3) 0.59354(15) 0.0294(8) Uani 1 1 d . . . . .
O006 O 0.6322(2) 0.4984(3) 0.39288(15) 0.0284(8) Uani 1 1 d . . . . .
O007 O 0.3847(3) 0.2959(3) 0.32987(16) 0.0316(8) Uani 1 1 d . . . . .
H007 H 0.330268 0.295212 0.334909 0.047 Uiso 1 1 calc R U . . .
N008 N 0.5345(3) 0.6362(4) 0.45747(17) 0.0224(8) Uani 1 1 d . . . . .
N009 N 0.4952(3) 0.5481(4) 0.42468(17) 0.0243(8) Uani 1 1 d . . . . .
H009 H 0.438145 0.536853 0.424661 0.029 Uiso 1 1 calc R U . . .
N00A N 0.4227(3) 0.3852(4) 0.36196(18) 0.0267(9) Uani 1 1 d . . . . .
C00B C 0.4783(3) 0.7050(4) 0.4826(2) 0.0240(10) Uani 1 1 d . . . . .
H00B H 0.417648 0.691128 0.475849 0.029 Uiso 1 1 calc R U . . .
C00C C 0.5883(3) 0.8331(4) 0.53695(19) 0.0206(9) Uani 1 1 d . . . . .
C00D C 0.5079(3) 0.3864(4) 0.3585(2) 0.0236(10) Uani 1 1 d . . . . .
C00E C 0.5007(3) 0.8010(4) 0.5199(2) 0.0227(9) Uani 1 1 d . . . . .
C00F C 0.5963(3) 0.9245(4) 0.5765(2) 0.0227(9) Uani 1 1 d . . . . .
C00G C 0.4375(3) 0.9566(5) 0.5780(2) 0.0286(11) Uani 1 1 d . . . . .
H00G H 0.387802 0.997942 0.590787 0.034 Uiso 1 1 calc R U . . .
C00H C 0.5501(3) 0.4818(4) 0.3933(2) 0.0228(9) Uani 1 1 d . . . . .
C00I C 0.4271(3) 0.8646(5) 0.5406(2) 0.0269(10) Uani 1 1 d . . . . .
H00I H 0.369622 0.843861 0.528551 0.032 Uiso 1 1 calc R U . . .
C00J C 0.5231(3) 0.9869(5) 0.5965(2) 0.0280(11) Uani 1 1 d . . . . .
H00J H 0.531445 1.048557 0.622074 0.034 Uiso 1 1 calc R U . . .
O00K O 0.6930(5) 1.0788(5) 0.6833(2) 0.0743(17) Uani 1 1 d . . . . .
C00L C 0.5675(4) 0.3058(5) 0.3257(2) 0.0337(12) Uani 1 1 d . . . . .
H00A H 0.545116 0.228142 0.329095 0.051 Uiso 1 1 calc R U . . .
H00C H 0.627154 0.309534 0.341676 0.051 Uiso 1 1 calc R U . . .
H00D H 0.568613 0.327883 0.285405 0.051 Uiso 1 1 calc R U . . .
C00M C 0.6471(9) 0.9647(10) 0.7584(5) 0.109(4) Uani 1 1 d . . . . .
H00E H 0.617192 0.915302 0.730745 0.163 Uiso 1 1 calc R U . . .
H00F H 0.608288 1.027918 0.768452 0.163 Uiso 1 1 calc R U . . .
H00H H 0.661688 0.921200 0.792791 0.163 Uiso 1 1 calc R U . . .
C00N C 0.7258(8) 1.0082(10) 0.7337(4) 0.091(3) Uani 1 1 d . . . . .
H00K H 0.764397 0.945796 0.720670 0.110 Uiso 1 1 calc R U . . .
H00L H 0.758633 1.055793 0.761420 0.110 Uiso 1 1 calc R U . . .
C1 C 0.6602(16) 1.2083(19) 0.7055(7) 0.239(13) Uani 1 1 d . U . . .
H1A H 0.598476 1.210345 0.718541 0.287 Uiso 1 1 calc R U . . .
H1B H 0.699895 1.242637 0.734405 0.287 Uiso 1 1 calc R U . . .
C0AA C 0.6728(10) 1.2565(12) 0.6449(6) 0.122(5) Uani 1 1 d . . . . .
H0AA H 0.698777 1.198219 0.620432 0.183 Uiso 1 1 calc R U . . .
H0AB H 0.712011 1.322469 0.646681 0.183 Uiso 1 1 calc R U . . .
H0AC H 0.615770 1.279596 0.629164 0.183 Uiso 1 1 calc R U . . .
O2 O 0.500000 1.377(2) 0.750000 0.226(10) Uani 1 2 d S TU P . .

loop_
_atom_site_aniso_label
_atom_site_aniso_U_11
_atom_site_aniso_U_22
_atom_site_aniso_U_33
_atom_site_aniso_U_23
_atom_site_aniso_U_13
_atom_site_aniso_U_12
Y001 0.0185(2) 0.0231(2) 0.0226(2) -0.00460(18) 0.00011(15) -0.00176(18)
Cl02 0.0203(5) 0.0270(6) 0.0380(7) 0.0035(5) 0.0005(5) -0.0012(5)
Cl03 0.0324(6) 0.0327(7) 0.0262(6) 0.0007(5) -0.0006(5) -0.0033(5)
O004 0.0170(15) 0.0245(17) 0.0225(16) -0.0041(13) 0.0017(12) -0.0010(13)
O005 0.0238(17) 0.033(2) 0.0320(18) -0.0108(15) 0.0008(14) -0.0028(15)
O006 0.0230(17) 0.031(2) 0.0316(18) -0.0078(15) 0.0000(14) -0.0048(15)
O007 0.0299(19) 0.035(2) 0.0301(19) -0.0061(16) -0.0029(15) -0.0111(16)
N008 0.0213(19) 0.024(2) 0.0214(19) -0.0020(16) -0.0019(15) -0.0025(16)
N009 0.0196(19) 0.026(2) 0.028(2) -0.0033(17) -0.0019(15) -0.0029(16)
N00A 0.030(2) 0.027(2) 0.023(2) -0.0001(16) -0.0043(16) -0.0067(18)
C00B 0.016(2) 0.027(3) 0.029(2) 0.0018(19) 0.0000(17) -0.0001(18)
C00C 0.021(2) 0.023(2) 0.017(2) 0.0039(17) 0.0014(16) 0.0015(18)
C00D 0.028(2) 0.022(2) 0.021(2) -0.0012(18) -0.0012(18) -0.0052(19)
C00E 0.022(2) 0.024(2) 0.022(2) 0.0033(18) 0.0003(17) -0.0003(19)
C00F 0.023(2) 0.021(2) 0.024(2) 0.0004(18) 0.0031(17) 0.0003(19)
C00G 0.026(3) 0.025(3) 0.035(3) 0.002(2) 0.006(2) 0.005(2)
C00H 0.023(2) 0.023(2) 0.022(2) 0.0009(18) -0.0018(17) -0.0018(19)
C00I 0.019(2) 0.030(3) 0.031(3) 0.001(2) 0.0015(19) 0.001(2)
C00J 0.031(3) 0.026(3) 0.027(2) -0.004(2) 0.006(2) 0.004(2)
O00K 0.115(5) 0.051(3) 0.056(3) -0.026(3) -0.003(3) -0.004(3)
C00L 0.032(3) 0.031(3) 0.038(3) -0.010(2) 0.000(2) -0.004(2)
C00M 0.171(13) 0.070(7) 0.086(7) -0.027(6) 0.038(8) -0.047(8)
C00N 0.120(9) 0.098(8) 0.056(5) -0.030(5) 0.001(5) -0.008(7)
C1 0.35(3) 0.25(2) 0.117(12) 0.080(14) -0.102(15) -0.20(2)
C0AA 0.137(12) 0.100(10) 0.128(11) 0.017(8) -0.040(9) -0.006(9)
O2 0.227(10) 0.228(11) 0.224(10) 0.000 -0.004(5) 0.000

loop_
_atom_type_symbol
_atom_type_description
_atom_type_scat_dispersion_real
_atom_type_scat_dispersion_imag
_atom_type_scat_source
C C 0.0033 0.0016 'International Tables Vol C Tables 4.2.6.8 and 6.1.1.4'
H H 0.0000 0.0000 'International Tables Vol C Tables 4.2.6.8 and 6.1.1.4'
Cl Cl 0.1484 0.1585 'International Tables Vol C Tables 4.2.6.8 and 6.1.1.4'
N N 0.0061 0.0033 'International Tables Vol C Tables 4.2.6.8 and 6.1.1.4'
O O 0.0106 0.0060 'International Tables Vol C Tables 4.2.6.8 and 6.1.1.4'
Y Y -2.7962 3.5667 'International Tables Vol C Tables 4.2.6.8 and 6.1.1.4'

loop_
_geom_angle_atom_site_label_1
_geom_angle_atom_site_label_2
_geom_angle_atom_site_label_3
_geom_angle
_geom_angle_site_symmetry_1
_geom_angle_site_symmetry_3
_geom_angle_publ_flag
Cl02 Y001 Y001 94.08(3) . 7_666 ?
Cl02 Y001 Cl03 170.02(4) . . ?
Cl03 Y001 Y001 95.85(3) . 7_666 ?
O004 Y001 Y001 36.64(8) 7_666 7_666 ?
O004 Y001 Y001 37.78(8) . 7_666 ?
O004 Y001 Cl02 92.47(9) 7_666 . ?
O004 Y001 Cl02 94.06(9) . . ?
O004 Y001 Cl03 94.98(9) 7_666 . ?
O004 Y001 Cl03 94.33(9) . . ?
O004 Y001 O004 74.41(12) . 7_666 ?
O004 Y001 O005 143.47(12) . 7_666 ?
O004 Y001 O006 143.67(12) 7_666 . ?
O004 Y001 O006 141.90(12) . . ?
O004 Y001 N008 75.69(12) . . ?
O004 Y001 N008 150.10(12) 7_666 . ?
O005 Y001 Y001 105.69(9) 7_666 7_666 ?
O005 Y001 Cl02 87.24(10) 7_666 . ?
O005 Y001 Cl03 89.23(10) 7_666 . ?
O005 Y001 O004 69.06(12) 7_666 7_666 ?
O005 Y001 O006 74.62(12) 7_666 . ?
O005 Y001 N008 140.84(13) 7_666 . ?
O006 Y001 Y001 179.01(9) . 7_666 ?
O006 Y001 Cl02 84.98(10) . . ?
O006 Y001 Cl03 85.08(10) . . ?
O006 Y001 N008 66.22(13) . . ?
N008 Y001 Y001 113.47(10) . 7_666 ?
N008 Y001 Cl02 89.58(10) . . ?
N008 Y001 Cl03 87.28(10) . . ?
Y001 O004 Y001 105.59(12) . 7_666 ?
C00C O004 Y001 136.2(3) . . ?
C00C O004 Y001 117.8(3) . 7_666 ?
C00F O005 Y001 118.8(3) . 7_666 ?
C00H O006 Y001 121.1(3) . . ?
N00A O007 H007 109.5 . . ?
N009 N008 Y001 113.9(3) . . ?
C00B N008 Y001 131.3(3) . . ?
C00B N008 N009 114.6(4) . . ?
N008 N009 H009 121.6 . . ?
C00H N009 N008 116.9(4) . . ?
C00H N009 H009 121.6 . . ?
C00D N00A O007 112.3(4) . . ?
N008 C00B H00B 116.9 . . ?
N008 C00B C00E 126.1(4) . . ?
C00E C00B H00B 116.9 . . ?
O004 C00C C00E 124.6(4) . . ?
O004 C00C C00F 118.5(4) . . ?
C00F C00C C00E 116.9(4) . . ?
N00A C00D C00H 113.0(4) . . ?
N00A C00D C00L 128.5(5) . . ?
C00L C00D C00H 118.5(4) . . ?
C00C C00E C00B 125.3(4) . . ?
C00I C00E C00B 115.2(4) . . ?
C00I C00E C00C 119.5(5) . . ?
O005 C00F C00C 115.3(4) . . ?
C00J C00F O005 121.8(4) . . ?
C00J C00F C00C 122.9(5) . . ?
C00I C00G H00G 120.5 . . ?
C00I C00G C00J 119.0(5) . . ?
C00J C00G H00G 120.5 . . ?
O006 C00H N009 121.7(4) . . ?
O006 C00H C00D 121.4(4) . . ?
N009 C00H C00D 116.9(4) . . ?
C00E C00I H00I 119.0 . . ?
C00G C00I C00E 122.0(5) . . ?
C00G C00I H00I 119.0 . . ?
C00F C00J C00G 119.5(5) . . ?
C00F C00J H00J 120.3 . . ?
C00G C00J H00J 120.3 . . ?
C00N O00K C1 110.6(7) . . ?
C00D C00L H00A 109.5 . . ?
C00D C00L H00C 109.5 . . ?
C00D C00L H00D 109.5 . . ?
H00A C00L H00C 109.5 . . ?
H00A C00L H00D 109.5 . . ?
H00C C00L H00D 109.5 . . ?
H00E C00M H00F 109.5 . . ?
H00E C00M H00H 109.5 . . ?
H00F C00M H00H 109.5 . . ?
C00N C00M H00E 109.5 . . ?
C00N C00M H00F 109.5 . . ?
C00N C00M H00H 109.5 . . ?
O00K C00N H00K 111.0 . . ?
O00K C00N H00L 111.0 . . ?
C00M C00N O00K 103.7(10) . . ?
C00M C00N H00K 111.0 . . ?
C00M C00N H00L 111.0 . . ?
H00K C00N H00L 109.0 . . ?
O00K C1 H1A 113.5 . . ?
O00K C1 H1B 113.5 . . ?
H1A C1 H1B 110.8 . . ?
C0AA C1 O00K 90.6(14) . . ?
C0AA C1 H1A 113.5 . . ?
C0AA C1 H1B 113.5 . . ?
C1 C0AA H0AA 109.5 . . ?
C1 C0AA H0AB 109.5 . . ?
C1 C0AA H0AC 109.5 . . ?
H0AA C0AA H0AB 109.5 . . ?
H0AA C0AA H0AC 109.5 . . ?
H0AB C0AA H0AC 109.5 . . ?

loop_
_geom_bond_atom_site_label_1
_geom_bond_atom_site_label_2
_geom_bond_distance
_geom_bond_site_symmetry_2
_geom_bond_publ_flag
Y001 Y001 3.6725(9) 7_666 ?
Y001 Cl02 2.6079(13) . ?
Y001 Cl03 2.6291(13) . ?
Y001 O004 2.275(3) . ?
Y001 O004 2.336(3) 7_666 ?
Y001 O005 2.315(4) 7_666 ?
Y001 O006 2.348(3) . ?
Y001 N008 2.450(4) . ?
O004 C00C 1.354(6) . ?
O005 C00F 1.388(6) . ?
O006 C00H 1.238(6) . ?
O007 H007 0.8200 . ?
O007 N00A 1.386(5) . ?
N008 N009 1.393(6) . ?
N008 C00B 1.293(6) . ?
N009 H009 0.8600 . ?
N009 C00H 1.336(6) . ?
N00A C00D 1.274(7) . ?
C00B H00B 0.9300 . ?
C00B C00E 1.438(7) . ?
C00C C00E 1.411(7) . ?
C00C C00F 1.397(7) . ?
C00D C00H 1.497(7) . ?
C00D C00L 1.492(7) . ?
C00E C00I 1.405(7) . ?
C00F C00J 1.387(7) . ?
C00G H00G 0.9300 . ?
C00G C00I 1.373(8) . ?
C00G C00J 1.388(7) . ?
C00I H00I 0.9300 . ?
C00J H00J 0.9300 . ?
O00K C00N 1.495(13) . ?
O00K C1 1.65(3) . ?
C00L H00A 0.9600 . ?
C00L H00C 0.9600 . ?
C00L H00D 0.9600 . ?
C00M H00E 0.9600 . ?
C00M H00F 0.9600 . ?
C00M H00H 0.9600 . ?
C00M C00N 1.400(15) . ?
C00N H00K 0.9700 . ?
C00N H00L 0.9700 . ?
C1 H1A 0.9700 . ?
C1 H1B 0.9700 . ?
C1 C0AA 1.510(18) . ?
C0AA H0AA 0.9600 . ?
C0AA H0AB 0.9600 . ?
C0AA H0AC 0.9600 . ?

loop_
_geom_torsion_atom_site_label_1
_geom_torsion_atom_site_label_2
_geom_torsion_atom_site_label_3
_geom_torsion_atom_site_label_4
_geom_torsion
_geom_torsion_site_symmetry_1
_geom_torsion_site_symmetry_2
_geom_torsion_site_symmetry_3
_geom_torsion_site_symmetry_4
_geom_torsion_publ_flag
Y001 O004 C00C C00E 4.4(7) . . . . ?
Y001 O004 C00C C00E 175.8(3) 7_666 . . . ?
Y001 O004 C00C C00F -175.9(3) . . . . ?
Y001 O004 C00C C00F -4.6(5) 7_666 . . . ?
Y001 O005 C00F C00C 6.9(5) 7_666 . . . ?
Y001 O005 C00F C00J -171.3(4) 7_666 . . . ?
Y001 O006 C00H N009 4.0(6) . . . . ?
Y001 O006 C00H C00D -175.9(3) . . . . ?
Y001 N008 N009 C00H -2.9(5) . . . . ?
Y001 N008 C00B C00E -6.0(8) . . . . ?
O004 C00C C00E C00B 3.7(7) . . . . ?
O004 C00C C00E C00I -177.1(4) . . . . ?
O004 C00C C00F O005 -1.4(6) . . . . ?
O004 C00C C00F C00J 176.7(4) . . . . ?
O005 C00F C00J C00G 179.8(5) . . . . ?
O007 N00A C00D C00H -179.6(4) . . . . ?
O007 N00A C00D C00L -0.5(7) . . . . ?
N008 N009 C00H O006 -0.5(7) . . . . ?
N008 N009 C00H C00D 179.4(4) . . . . ?
N008 C00B C00E C00C -2.4(8) . . . . ?
N008 C00B C00E C00I 178.3(5) . . . . ?
N009 N008 C00B C00E 178.4(4) . . . . ?
N00A C00D C00H O006 -177.1(5) . . . . ?
N00A C00D C00H N009 3.0(6) . . . . ?
C00B N008 N009 C00H 173.5(4) . . . . ?
C00B C00E C00I C00G 178.1(5) . . . . ?
C00C C00E C00I C00G -1.3(7) . . . . ?
C00C C00F C00J C00G 1.7(8) . . . . ?
C00E C00C C00F O005 178.2(4) . . . . ?
C00E C00C C00F C00J -3.6(7) . . . . ?
C00F C00C C00E C00B -176.0(5) . . . . ?
C00F C00C C00E C00I 3.3(7) . . . . ?
C00I C00G C00J C00F 0.5(8) . . . . ?
C00J C00G C00I C00E -0.7(8) . . . . ?
C00L C00D C00H O006 3.7(7) . . . . ?
C00L C00D C00H N009 -176.2(4) . . . . ?
C00N O00K C1 C0AA 157.8(10) . . . . ?
C1 O00K C00N C00M 81.5(11) . . . . ?
